data_1526460
loop_
_publ_author_name
'Iwanaga, D.'
'Inaguma, Y.'
'Itoh, M.'

_publ_section_title
;
 Structure and magnetic properties of Sr2 Ni A O6
;
_journal_name_full 'Materials Research Bulletin'
_journal_page_first 449
_journal_page_last 457
_journal_volume 35
_journal_year 2000
_chemical_formula_sum 'Ni O6 Sr2 W'
_chemical_name_systematic 'Sr2 Ni (W O6)'
_space_group_IT_number 87
_symmetry_space_group_name_Hall '-I 4'
_symmetry_space_group_name_H-M 'I 4/m'
_cell_angle_alpha 90
_cell_angle_beta 90
_cell_angle_gamma 90
_cell_formula_units_Z 2
_cell_length_a 5.5571
_cell_length_b 5.5571
_cell_length_c 7.9131
_cell_volume 244.367
_citation_journal_id_ASTM MRBUAC
_cod_data_source_file Iwanaga_MRBUAC_2000_319.cif
_cod_data_source_block Ni1O6Sr2W1
_cod_original_cell_volume 244.3673
_cod_original_formula_sum 'Ni1 O6 Sr2 W1'
_cod_database_code 1526460

loop_
_symmetry_equiv_pos_as_xyz
x,y,z
-y,x,z
-x,-y,z
y,-x,z
-x,-y,-z
y,-x,-z
x,y,-z
-y,x,-z
x+1/2,y+1/2,z+1/2
-y+1/2,x+1/2,z+1/2
-x+1/2,-y+1/2,z+1/2
y+1/2,-x+1/2,z+1/2
-x+1/2,-y+1/2,-z+1/2
y+1/2,-x+1/2,-z+1/2
x+1/2,y+1/2,-z+1/2
-y+1/2,x+1/2,-z+1/2

loop_
_atom_site_label
_atom_site_type_symbol
_atom_site_fract_x
_atom_site_fract_y
_atom_site_fract_z
_atom_site_occupancy
_atom_site_U_iso_or_equiv
O1 O-2 0.289 0.227 0 1 0.0
O2 O-2 0 0 0.255 1 0.0
W1 W+6 0 0 0.5 1 0.0
Sr1 Sr+2 0 0.5 0.25 1 0.0
Ni1 Ni+2 0 0 0 1 0.0
